data_7047178
loop_
_publ_author_name
'Reinig, Regina R.'
'Fought, Ellie L.'
'Ellern, Arkady'
'Windus, Theresa L.'
'Sadow, Aaron D.'

_publ_section_title
;
 Cobalt(ii) acyl intermediates in carbon-carbon bond formation and
 oxygenation.
;
_journal_issue 35
_journal_name_full 'Dalton transactions (Cambridge, England : 2003)'
_journal_page_first 12147
_journal_page_last 12161
_journal_paper_doi 10.1039/c8dt02661k
_journal_volume 47
_journal_year 2018
_chemical_formula_sum 'C28 H36 B Co N3 O3'
_chemical_formula_weight 532.34
_space_group_crystal_system monoclinic
_space_group_IT_number 14
_space_group_name_Hall '-P 2ybc'
_space_group_name_H-M_alt 'P 1 21/c 1'
_symmetry_space_group_name_Hall '-P 2ybc'
_symmetry_space_group_name_H-M 'P 1 21/c 1'
_atom_sites_solution_hydrogens geom
_audit_creation_method SHELXL-2016/6
_audit_update_record
;
2018-05-28 deposited with the CCDC.
2018-07-26 downloaded from the CCDC.
;
_cell_angle_alpha 90
_cell_angle_beta 114.1390(10)
_cell_angle_gamma 90
_cell_formula_units_Z 4
_cell_length_a 14.3233(7)
_cell_length_b 13.3449(6)
_cell_length_c 15.9647(7)
_cell_measurement_reflns_used 9935
_cell_measurement_temperature 173.(2)
_cell_measurement_theta_max 29.1018
_cell_measurement_theta_min 2.1810
_cell_volume 2784.7(2)
_computing_cell_refinement 'SAINT V7.66A (Bruker AXS, 2013)'
_computing_data_collection 'APEX2 Suite (Bruker AXS, 2013)'
_computing_data_reduction 'SAINT V7.66A (Bruker AXS, 2013)'
_computing_molecular_graphics 'XSHELL (Bruker AXS, 2007)'
_computing_publication_material 'APEX2 Suite (Bruker AXS, 2013)'
_computing_structure_refinement 'SHELXL-2014/7 (Sheldrick, 2014)'
_computing_structure_solution 'SHELXS-2013 (Sheldrick, 2013)'
_diffrn_ambient_temperature 173(2)
_diffrn_measured_fraction_theta_full 1.000
_diffrn_measured_fraction_theta_max 1.000
_diffrn_measurement_device_type 'Bruker APEX-II CCD'
_diffrn_measurement_method ' full spere \w scans'
_diffrn_radiation_type MoK\a
_diffrn_radiation_wavelength 0.71073
_diffrn_reflns_av_R_equivalents 0.0351
_diffrn_reflns_av_unetI/netI 0.0254
_diffrn_reflns_Laue_measured_fraction_full 1.000
_diffrn_reflns_Laue_measured_fraction_max 1.000
_diffrn_reflns_limit_h_max 19
_diffrn_reflns_limit_h_min -19
_diffrn_reflns_limit_k_max 18
_diffrn_reflns_limit_k_min -18
_diffrn_reflns_limit_l_max 21
_diffrn_reflns_limit_l_min -21
_diffrn_reflns_number 39278
_diffrn_reflns_point_group_measured_fraction_full 1.000
_diffrn_reflns_point_group_measured_fraction_max 1.000
_diffrn_reflns_theta_full 25.242
_diffrn_reflns_theta_max 28.699
_diffrn_reflns_theta_min 1.558
_diffrn_source 'X-ray tube'
_exptl_absorpt_coefficient_mu 0.649
_exptl_absorpt_correction_T_max 0.93
_exptl_absorpt_correction_T_min 0.81
_exptl_absorpt_correction_type multi-scan
_exptl_absorpt_process_details 'SADABS V2012/1 (Bruker AXS Inc.)'
_exptl_crystal_colour green
_exptl_crystal_density_diffrn 1.270
_exptl_crystal_description plate
_exptl_crystal_F_000 1124
_exptl_crystal_size_max 0.280
_exptl_crystal_size_mid 0.220
_exptl_crystal_size_min 0.120
_refine_diff_density_max 0.372
_refine_diff_density_min -0.327
_refine_diff_density_rms 0.050
_refine_ls_extinction_method none
_refine_ls_goodness_of_fit_ref 1.052
_refine_ls_hydrogen_treatment constr
_refine_ls_matrix_type full
_refine_ls_number_parameters 331
_refine_ls_number_reflns 7191
_refine_ls_number_restraints 48
_refine_ls_restrained_S_all 1.048
_refine_ls_R_factor_all 0.0436
_refine_ls_R_factor_gt 0.0317
_refine_ls_shift/su_max 0.002
_refine_ls_shift/su_mean 0.000
_refine_ls_structure_factor_coef Fsqd
_refine_ls_weighting_details 'w=1/[\s^2^(Fo^2^)+(0.0433P)^2^+0.6718P] where P=(Fo^2^+2Fc^2^)/3'
_refine_ls_weighting_scheme calc
_refine_ls_wR_factor_gt 0.0786
_refine_ls_wR_factor_ref 0.0849
_reflns_Friedel_coverage 0.000
_reflns_number_gt 5866
_reflns_number_total 7191
_reflns_threshold_expression 'I > 2\s(I)'
_cod_data_source_file c8dt02661k2.cif
_cod_data_source_block 1-ToMCoBn_Sad368
_cod_depositor_comments 'Adding full bibliography for 7047177--7047187.cif.'
_cod_database_code 7047178
_shelx_shelxl_version_number 2016/6
_shelx_space_group_comment
;
The symmetry employed for this shelxl refinement is uniquely defined
by the following loop, which should always be used as a source of
symmetry information in preference to the above space-group names.
They are only intended as comments.
;
_shelx_estimated_absorpt_t_min 0.839
_shelx_estimated_absorpt_t_max 0.926

loop_
_space_group_symop_operation_xyz
'x, y, z'
'-x, y+1/2, -z+1/2'
'-x, -y, -z'
'x, -y-1/2, z-1/2'

loop_
_atom_site_label
_atom_site_type_symbol
_atom_site_fract_x
_atom_site_fract_y
_atom_site_fract_z
_atom_site_U_iso_or_equiv
_atom_site_adp_type
_atom_site_occupancy
_atom_site_site_symmetry_order
_atom_site_calc_flag
_atom_site_refinement_flags_posn
_atom_site_refinement_flags_adp
Co1 Co 0.77821(2) 0.80009(2) 0.52386(2) 0.01859(6) Uani 1 1 d . .
B1 B 0.54952(11) 0.79238(11) 0.39264(10) 0.0171(3) Uani 1 1 d . .
C1 C 0.82202(12) 0.53971(13) 0.45912(12) 0.0342(4) Uani 1 1 d . .
H1A H 0.813591 0.567122 0.399502 0.051 Uiso 1 1 calc R U
H1B H 0.831948 0.467035 0.459370 0.051 Uiso 1 1 calc R U
H1C H 0.881787 0.570495 0.507729 0.051 Uiso 1 1 calc R U
C2 C 0.72713(11) 0.56214(10) 0.47581(10) 0.0240(3) Uani 1 1 d . .
C3 C 0.74100(15) 0.52994(14) 0.57182(12) 0.0419(4) Uani 1 1 d . .
H3A H 0.797320 0.567963 0.617627 0.063 Uiso 1 1 calc R U
H3B H 0.756804 0.458199 0.579745 0.063 Uiso 1 1 calc R U
H3C H 0.677802 0.542964 0.579815 0.063 Uiso 1 1 calc R U
C4 C 0.62883(12) 0.51850(11) 0.40085(11) 0.0314(3) Uani 1 1 d . .
H4A H 0.641667 0.494999 0.347687 0.038 Uiso 1 1 calc R U
H4B H 0.603030 0.461625 0.425136 0.038 Uiso 1 1 calc R U
C5 C 0.60920(10) 0.68483(10) 0.41271(9) 0.0181(3) Uani 1 1 d . .
C6 C 0.71607(14) 0.97856(12) 0.67411(12) 0.0360(4) Uani 1 1 d . .
H6A H 0.788296 0.966044 0.687874 0.054 Uiso 1 1 calc R U
H6B H 0.709912 1.004993 0.728900 0.054 Uiso 1 1 calc R U
H6C H 0.688473 1.027444 0.624142 0.054 Uiso 1 1 calc R U
C7 C 0.65655(12) 0.88135(11) 0.64536(9) 0.0254(3) Uani 1 1 d . .
C8 C 0.69786(16) 0.80079(13) 0.71914(11) 0.0385(4) Uani 1 1 d . .
H8A H 0.658315 0.739018 0.697314 0.058 Uiso 1 1 calc R U
H8B H 0.691916 0.823693 0.775079 0.058 Uiso 1 1 calc R U
H8C H 0.769905 0.787874 0.732455 0.058 Uiso 1 1 calc R U
C9 C 0.54076(13) 0.89834(14) 0.61325(11) 0.0370(4) Uani 1 1 d . .
H9A H 0.514376 0.860431 0.652299 0.044 Uiso 1 1 calc R U
H9B H 0.525802 0.970372 0.616140 0.044 Uiso 1 1 calc R U
C10 C 0.57147(10) 0.83385(10) 0.49621(9) 0.0193(3) Uani 1 1 d . .
C11 C 0.84178(12) 0.95781(14) 0.35574(12) 0.0359(4) Uani 1 1 d . .
H11A H 0.899274 0.935673 0.411618 0.054 Uiso 1 1 calc R U
H11B H 0.859976 1.020416 0.333990 0.054 Uiso 1 1 calc R U
H11C H 0.826242 0.906256 0.308216 0.054 Uiso 1 1 calc R U
C12 C 0.74871(10) 0.97498(10) 0.37646(9) 0.0215(3) Uani 1 1 d . .
C13 C 0.77082(13) 1.05009(12) 0.45412(11) 0.0341(4) Uani 1 1 d . .
H13A H 0.708139 1.062536 0.463161 0.051 Uiso 1 1 calc R U
H13B H 0.794986 1.113074 0.438386 0.051 Uiso 1 1 calc R U
H13C H 0.823547 1.022988 0.510762 0.051 Uiso 1 1 calc R U
C14 C 0.65316(10) 1.00258(11) 0.29073(9) 0.0233(3) Uani 1 1 d . .
H14A H 0.637463 1.074852 0.290508 0.028 Uiso 1 1 calc R U
H14B H 0.662730 0.986500 0.234214 0.028 Uiso 1 1 calc R U
C15 C 0.61769(10) 0.87116(9) 0.36213(8) 0.0169(2) Uani 1 1 d . .
C16 C 0.43159(10) 0.78071(10) 0.32265(10) 0.0202(3) Uani 1 1 d . U
C17 C 0.35631(11) 0.74920(11) 0.35172(11) 0.0272(3) Uani 1 1 d . U
H17 H 0.375285 0.735702 0.415006 0.033 Uiso 1 1 calc R U
C18 C 0.25457(11) 0.73707(12) 0.29068(12) 0.0329(3) Uani 1 1 d . U
H18 H 0.205397 0.715751 0.312662 0.039 Uiso 1 1 calc R U
C19 C 0.22490(11) 0.75590(12) 0.19836(12) 0.0328(3) Uani 1 1 d . U
H19 H 0.155193 0.749349 0.156854 0.039 Uiso 1 1 calc R U
C20 C 0.29758(12) 0.78437(11) 0.16689(11) 0.0297(3) Uani 1 1 d . U
H20 H 0.278052 0.796062 0.103241 0.036 Uiso 1 1 calc R U
C21 C 0.39946(11) 0.79602(10) 0.22817(10) 0.0232(3) Uani 1 1 d . U
H21 H 0.448510 0.814879 0.205184 0.028 Uiso 1 1 calc R U
C22 C 0.93199(12) 0.80846(13) 0.59248(11) 0.0338(4) Uani 1 1 d . .
H22A H 0.963565 0.758178 0.566508 0.041 Uiso 1 1 calc R U
H22B H 0.954713 0.875475 0.581815 0.041 Uiso 1 1 calc R U
C23 C 0.97045(10) 0.79176(12) 0.69265(11) 0.0277(3) Uani 1 1 d . .
C24 C 0.99322(12) 0.69590(13) 0.73091(12) 0.0350(4) Uani 1 1 d . .
H24 H 0.985438 0.640193 0.691564 0.042 Uiso 1 1 calc R U
C25 C 1.02647(14) 0.67967(18) 0.82351(14) 0.0514(5) Uani 1 1 d . .
H25 H 1.042665 0.613501 0.846950 0.062 Uiso 1 1 calc R U
C26 C 1.03657(16) 0.7567(2) 0.88217(14) 0.0606(6) Uani 1 1 d . .
H26 H 1.058212 0.744630 0.946009 0.073 Uiso 1 1 calc R U
C27 C 1.01491(14) 0.8531(2) 0.84763(15) 0.0609(7) Uani 1 1 d . .
H27 H 1.021440 0.907517 0.887986 0.073 Uiso 1 1 calc R U
C28 C 0.98347(13) 0.87082(15) 0.75369(13) 0.0428(4) Uani 1 1 d . .
H28 H 0.970793 0.937557 0.731119 0.051 Uiso 1 1 calc R U
N1 N 0.70378(9) 0.67083(9) 0.46588(8) 0.0202(2) Uani 1 1 d . .
N2 N 0.66195(9) 0.84280(9) 0.56021(8) 0.0223(2) Uani 1 1 d . .
N3 N 0.71522(8) 0.88010(8) 0.40477(7) 0.0189(2) Uani 1 1 d . .
O1 O 0.49440(8) 0.86250(8) 0.51920(7) 0.0282(2) Uani 1 1 d . .
O2 O 0.55597(8) 0.60091(7) 0.37450(7) 0.0276(2) Uani 1 1 d . .
O3 O 0.57171(7) 0.94172(7) 0.29711(6) 0.0204(2) Uani 1 1 d . .

loop_
_atom_site_aniso_label
_atom_site_aniso_U_11
_atom_site_aniso_U_22
_atom_site_aniso_U_33
_atom_site_aniso_U_23
_atom_site_aniso_U_13
_atom_site_aniso_U_12
Co1 0.01470(9) 0.02108(10) 0.01732(10) 0.00013(7) 0.00382(7) 0.00131(7)
B1 0.0157(6) 0.0177(7) 0.0178(7) 0.0011(5) 0.0069(5) 0.0011(5)
C1 0.0292(8) 0.0332(8) 0.0358(9) -0.0012(7) 0.0087(7) 0.0116(7)
C2 0.0271(7) 0.0177(6) 0.0248(7) 0.0024(5) 0.0082(6) 0.0056(5)
C3 0.0507(11) 0.0408(10) 0.0329(9) 0.0151(7) 0.0159(8) 0.0046(8)
C4 0.0301(8) 0.0179(7) 0.0391(9) -0.0017(6) 0.0069(7) 0.0046(6)
C5 0.0190(6) 0.0182(6) 0.0176(6) -0.0009(5) 0.0079(5) -0.0010(5)
C6 0.0476(10) 0.0289(8) 0.0342(9) -0.0083(7) 0.0196(8) -0.0019(7)
C7 0.0335(8) 0.0270(7) 0.0188(6) -0.0024(5) 0.0138(6) 0.0029(6)
C8 0.0576(11) 0.0356(9) 0.0246(8) 0.0046(7) 0.0192(8) 0.0036(8)
C9 0.0369(9) 0.0502(10) 0.0303(8) -0.0080(7) 0.0201(7) 0.0054(8)
C10 0.0202(6) 0.0178(6) 0.0233(6) 0.0013(5) 0.0123(5) 0.0024(5)
C11 0.0233(7) 0.0442(10) 0.0441(10) 0.0094(8) 0.0177(7) -0.0010(7)
C12 0.0199(6) 0.0216(7) 0.0227(7) 0.0032(5) 0.0083(5) -0.0025(5)
C13 0.0421(9) 0.0250(8) 0.0278(8) -0.0023(6) 0.0066(7) -0.0062(7)
C14 0.0212(7) 0.0254(7) 0.0227(7) 0.0049(5) 0.0083(5) -0.0038(5)
C15 0.0188(6) 0.0171(6) 0.0151(6) -0.0020(5) 0.0070(5) 0.0019(5)
C16 0.0163(6) 0.0163(6) 0.0262(7) 0.0002(5) 0.0068(5) 0.0016(5)
C17 0.0204(7) 0.0297(8) 0.0311(8) 0.0006(6) 0.0103(6) -0.0010(6)
C18 0.0183(7) 0.0344(8) 0.0468(10) -0.0042(7) 0.0143(7) -0.0030(6)
C19 0.0160(7) 0.0282(8) 0.0432(9) -0.0042(7) 0.0010(6) 0.0000(6)
C20 0.0274(8) 0.0226(7) 0.0283(8) 0.0002(6) 0.0004(6) -0.0011(6)
C21 0.0213(7) 0.0188(6) 0.0261(7) 0.0004(5) 0.0063(6) -0.0020(5)
C22 0.0189(7) 0.0471(10) 0.0294(8) 0.0073(7) 0.0038(6) -0.0018(7)
C23 0.0122(6) 0.0371(8) 0.0287(8) 0.0017(6) 0.0032(5) -0.0032(6)
C24 0.0215(7) 0.0381(9) 0.0380(9) 0.0055(7) 0.0046(7) -0.0045(6)
C25 0.0335(10) 0.0681(14) 0.0448(11) 0.0244(10) 0.0079(8) -0.0088(9)
C26 0.0361(11) 0.112(2) 0.0323(10) 0.0099(12) 0.0125(8) -0.0099(12)
C27 0.0298(10) 0.101(2) 0.0467(12) -0.0365(13) 0.0104(9) -0.0119(11)
C28 0.0262(8) 0.0445(10) 0.0478(11) -0.0105(8) 0.0049(8) -0.0043(7)
N1 0.0195(6) 0.0175(5) 0.0214(6) 0.0009(4) 0.0061(5) 0.0039(4)
N2 0.0241(6) 0.0257(6) 0.0176(5) -0.0026(5) 0.0091(5) 0.0028(5)
N3 0.0164(5) 0.0201(5) 0.0199(5) 0.0010(4) 0.0071(4) -0.0008(4)
O1 0.0230(5) 0.0362(6) 0.0295(5) -0.0050(4) 0.0149(4) 0.0039(4)
O2 0.0222(5) 0.0175(5) 0.0342(6) -0.0037(4) 0.0026(4) 0.0008(4)
O3 0.0170(4) 0.0207(5) 0.0208(5) 0.0043(4) 0.0048(4) -0.0002(4)

loop_
_atom_type_symbol
_atom_type_description
_atom_type_scat_dispersion_real
_atom_type_scat_dispersion_imag
_atom_type_scat_source
C C 0.0033 0.0016 'International Tables Vol C Tables 4.2.6.8 and 6.1.1.4'
H H 0.0000 0.0000 'International Tables Vol C Tables 4.2.6.8 and 6.1.1.4'
B B 0.0013 0.0007 'International Tables Vol C Tables 4.2.6.8 and 6.1.1.4'
N N 0.0061 0.0033 'International Tables Vol C Tables 4.2.6.8 and 6.1.1.4'
O O 0.0106 0.0060 'International Tables Vol C Tables 4.2.6.8 and 6.1.1.4'
Co Co 0.3494 0.9721 'International Tables Vol C Tables 4.2.6.8 and 6.1.1.4'

loop_
_geom_angle_atom_site_label_1
_geom_angle_atom_site_label_2
_geom_angle_atom_site_label_3
_geom_angle
C22 Co1 N1 122.94(6)
C22 Co1 N3 116.37(6)
N1 Co1 N3 94.00(4)
C22 Co1 N2 131.33(6)
N1 Co1 N2 91.68(5)
N3 Co1 N2 91.00(5)
C16 B1 C5 111.60(11)
C16 B1 C15 116.12(11)
C5 B1 C15 107.12(10)
C16 B1 C10 116.44(11)
C5 B1 C10 103.21(10)
C15 B1 C10 100.98(10)
C2 C1 H1A 109.5
C2 C1 H1B 109.5
H1A C1 H1B 109.5
C2 C1 H1C 109.5
H1A C1 H1C 109.5
H1B C1 H1C 109.5
N1 C2 C1 110.68(12)
N1 C2 C3 108.32(12)
C1 C2 C3 111.28(13)
N1 C2 C4 101.08(11)
C1 C2 C4 112.86(13)
C3 C2 C4 112.10(14)
C2 C3 H3A 109.5
C2 C3 H3B 109.5
H3A C3 H3B 109.5
C2 C3 H3C 109.5
H3A C3 H3C 109.5
H3B C3 H3C 109.5
O2 C4 C2 104.97(11)
O2 C4 H4A 110.8
C2 C4 H4A 110.8
O2 C4 H4B 110.8
C2 C4 H4B 110.8
H4A C4 H4B 108.8
N1 C5 O2 115.18(12)
N1 C5 B1 125.67(12)
O2 C5 B1 119.08(11)
C7 C6 H6A 109.5
C7 C6 H6B 109.5
H6A C6 H6B 109.5
C7 C6 H6C 109.5
H6A C6 H6C 109.5
H6B C6 H6C 109.5
N2 C7 C6 109.88(12)
N2 C7 C8 108.30(12)
C6 C7 C8 112.14(13)
N2 C7 C9 101.45(11)
C6 C7 C9 111.75(13)
C8 C7 C9 112.72(14)
C7 C8 H8A 109.5
C7 C8 H8B 109.5
H8A C8 H8B 109.5
C7 C8 H8C 109.5
H8A C8 H8C 109.5
H8B C8 H8C 109.5
O1 C9 C7 105.71(11)
O1 C9 H9A 110.6
C7 C9 H9A 110.6
O1 C9 H9B 110.6
C7 C9 H9B 110.6
H9A C9 H9B 108.7
N2 C10 O1 115.29(12)
N2 C10 B1 123.03(11)
O1 C10 B1 121.68(11)
C12 C11 H11A 109.5
C12 C11 H11B 109.5
H11A C11 H11B 109.5
C12 C11 H11C 109.5
H11A C11 H11C 109.5
H11B C11 H11C 109.5
N3 C12 C11 111.04(12)
N3 C12 C13 107.35(11)
C11 C12 C13 111.61(13)
N3 C12 C14 101.22(10)
C11 C12 C14 112.65(12)
C13 C12 C14 112.40(12)
C12 C13 H13A 109.5
C12 C13 H13B 109.5
H13A C13 H13B 109.5
C12 C13 H13C 109.5
H13A C13 H13C 109.5
H13B C13 H13C 109.5
O3 C14 C12 104.56(10)
O3 C14 H14A 110.8
C12 C14 H14A 110.8
O3 C14 H14B 110.8
C12 C14 H14B 110.8
H14A C14 H14B 108.9
N3 C15 O3 115.05(11)
N3 C15 B1 123.57(11)
O3 C15 B1 120.74(11)
C21 C16 C17 116.24(13)
C21 C16 B1 121.58(12)
C17 C16 B1 122.08(13)
C18 C17 C16 122.00(14)
C18 C17 H17 119.0
C16 C17 H17 119.0
C19 C18 C17 120.24(15)
C19 C18 H18 119.9
C17 C18 H18 119.9
C18 C19 C20 119.33(14)
C18 C19 H19 120.3
C20 C19 H19 120.3
C19 C20 C21 120.24(15)
C19 C20 H20 119.9
C21 C20 H20 119.9
C20 C21 C16 121.89(14)
C20 C21 H21 119.1
C16 C21 H21 119.1
C23 C22 Co1 114.75(11)
C23 C22 H22A 108.6
Co1 C22 H22A 108.6
C23 C22 H22B 108.6
Co1 C22 H22B 108.6
H22A C22 H22B 107.6
C28 C23 C24 116.49(16)
C28 C23 C22 121.67(16)
C24 C23 C22 121.83(15)
C25 C24 C23 122.11(18)
C25 C24 H24 118.9
C23 C24 H24 118.9
C26 C25 C24 121.0(2)
C26 C25 H25 119.5
C24 C25 H25 119.5
C25 C26 C27 119.06(19)
C25 C26 H26 120.5
C27 C26 H26 120.5
C26 C27 C28 120.4(2)
C26 C27 H27 119.8
C28 C27 H27 119.8
C23 C28 C27 120.9(2)
C23 C28 H28 119.6
C27 C28 H28 119.6
C5 N1 C2 110.11(11)
C5 N1 Co1 113.02(9)
C2 N1 Co1 136.53(9)
C10 N2 C7 110.27(11)
C10 N2 Co1 114.80(9)
C7 N2 Co1 134.92(9)
C15 N3 C12 109.49(11)
C15 N3 Co1 114.55(9)
C12 N3 Co1 130.80(9)
C10 O1 C9 107.14(11)
C5 O2 C4 106.88(10)
C15 O3 C14 106.75(10)

loop_
_geom_bond_atom_site_label_1
_geom_bond_atom_site_label_2
_geom_bond_distance
Co1 C22 2.0226(15)
Co1 N1 2.0400(12)
Co1 N3 2.0411(11)
Co1 N2 2.0554(12)
B1 C16 1.607(2)
B1 C5 1.6338(19)
B1 C15 1.6386(19)
B1 C10 1.648(2)
C1 C2 1.518(2)
C1 H1A 0.9800
C1 H1B 0.9800
C1 H1C 0.9800
C2 N1 1.4823(17)
C2 C3 1.525(2)
C2 C4 1.541(2)
C3 H3A 0.9800
C3 H3B 0.9800
C3 H3C 0.9800
C4 O2 1.4548(17)
C4 H4A 0.9900
C4 H4B 0.9900
C5 N1 1.2846(17)
C5 O2 1.3517(16)
C6 C7 1.517(2)
C6 H6A 0.9800
C6 H6B 0.9800
C6 H6C 0.9800
C7 N2 1.4849(17)
C7 C8 1.524(2)
C7 C9 1.539(2)
C8 H8A 0.9800
C8 H8B 0.9800
C8 H8C 0.9800
C9 O1 1.4521(18)
C9 H9A 0.9900
C9 H9B 0.9900
C10 N2 1.2863(18)
C10 O1 1.3531(16)
C11 C12 1.516(2)
C11 H11A 0.9800
C11 H11B 0.9800
C11 H11C 0.9800
C12 N3 1.4882(17)
C12 C13 1.523(2)
C12 C14 1.5330(19)
C13 H13A 0.9800
C13 H13B 0.9800
C13 H13C 0.9800
C14 O3 1.4588(16)
C14 H14A 0.9900
C14 H14B 0.9900
C15 N3 1.2851(16)
C15 O3 1.3559(15)
C16 C21 1.400(2)
C16 C17 1.401(2)
C17 C18 1.392(2)
C17 H17 0.9500
C18 C19 1.380(2)
C18 H18 0.9500
C19 C20 1.381(2)
C19 H19 0.9500
C20 C21 1.394(2)
C20 H20 0.9500
C21 H21 0.9500
C22 C23 1.480(2)
C22 H22A 0.9900
C22 H22B 0.9900
C23 C28 1.396(2)
C23 C24 1.397(2)
C24 C25 1.372(3)
C24 H24 0.9500
C25 C26 1.358(3)
C25 H25 0.9500
C26 C27 1.383(4)
C26 H26 0.9500
C27 C28 1.398(3)
C27 H27 0.9500
C28 H28 0.9500
